data_1520256
loop_
_publ_author_name
'Coles, Susanne L.'
'Threlfall, Terry L.'
'Hursthouse, Michael B.'

_publ_section_title
;
 N-(4-methoxyphenyl)acetamide
;
_journal_name_full 'Crystal Structure Report Archive'
_journal_page_first 1392
_journal_year 2008
_chemical_formula_sum 'C9 H11 N O2'
_chemical_formula_weight 165.19
_chemical_name_systematic
;
N-(4-methoxyphenyl)acetamide
;
_space_group_IT_number 61
_symmetry_cell_setting orthorhombic
_symmetry_space_group_name_Hall '-P 2ac 2ab'
_symmetry_space_group_name_H-M 'P b c a'
_atom_sites_solution_hydrogens geom
_atom_sites_solution_primary direct
_atom_sites_solution_secondary difmap
_cell_angle_alpha 90.00
_cell_angle_beta 90.00
_cell_angle_gamma 90.00
_cell_formula_units_Z 8
_cell_length_a 9.1172(2)
_cell_length_b 7.4950(2)
_cell_length_c 24.6628(5)
_cell_measurement_reflns_used 14766
_cell_measurement_temperature 120(2)
_cell_measurement_theta_max 27.48
_cell_measurement_theta_min 2.91
_cell_volume 1685.29(7)
_computing_cell_refinement 'DENZO (Otwinowski & Minor, 1997) & COLLECT (Hooft, R.W.W., 1998)'
_computing_data_collection 'COLLECT (Hooft, R.W.W., 1998)'
_computing_data_reduction 'DENZO (Otwinowski & Minor, 1997) & COLLECT (Hooft, R.W.W., 1998)'
_computing_structure_refinement 'SHELXL-97 (Sheldrick, 1997)'
_computing_structure_solution 'SHELXS-97 (Sheldrick, 1997)'
_diffrn_ambient_temperature 120(2)
_diffrn_detector_area_resol_mean 9.091
_diffrn_measured_fraction_theta_full 0.995
_diffrn_measured_fraction_theta_max 0.995
_diffrn_measurement_device_type 'Bruker-Nonius Roper CCD camera on \k-goniostat'
_diffrn_measurement_method '\f & \w scans'
_diffrn_radiation_monochromator graphite
_diffrn_radiation_source 'Bruker-Nonius FR591 rotating anode'
_diffrn_radiation_type MoK\a
_diffrn_radiation_wavelength 0.71073
_diffrn_reflns_av_R_equivalents 0.0538
_diffrn_reflns_av_sigmaI/netI 0.0367
_diffrn_reflns_limit_h_max 11
_diffrn_reflns_limit_h_min -11
_diffrn_reflns_limit_k_max 9
_diffrn_reflns_limit_k_min -7
_diffrn_reflns_limit_l_max 31
_diffrn_reflns_limit_l_min -32
_diffrn_reflns_number 14053
_diffrn_reflns_theta_full 27.49
_diffrn_reflns_theta_max 27.49
_diffrn_reflns_theta_min 3.61
_exptl_absorpt_coefficient_mu 0.093
_exptl_absorpt_correction_T_max 0.9908
_exptl_absorpt_correction_T_min 0.9466
_exptl_absorpt_correction_type multi-scan
_exptl_absorpt_process_details 'SADABS 2007/2 (Sheldrick, G.M., 2007)'
_exptl_crystal_colour colourless
_exptl_crystal_density_diffrn 1.302
_exptl_crystal_density_method 'not measured'
_exptl_crystal_description 'cut plate'
_exptl_crystal_F_000 704
_exptl_crystal_size_max 0.60
_exptl_crystal_size_mid 0.26
_exptl_crystal_size_min 0.10
_refine_diff_density_max 0.219
_refine_diff_density_min -0.209
_refine_diff_density_rms 0.041
_refine_ls_extinction_method none
_refine_ls_goodness_of_fit_ref 1.060
_refine_ls_hydrogen_treatment mixed
_refine_ls_matrix_type full
_refine_ls_number_parameters 115
_refine_ls_number_reflns 1921
_refine_ls_number_restraints 1
_refine_ls_restrained_S_all 1.060
_refine_ls_R_factor_all 0.0459
_refine_ls_R_factor_gt 0.0384
_refine_ls_shift/su_max 0.001
_refine_ls_shift/su_mean 0.000
_refine_ls_structure_factor_coef Fsqd
_refine_ls_weighting_details 'calc w=1/[\s^2^(Fo^2^)+(0.0467P)^2^+0.5463P] where P=(Fo^2^+2Fc^2^)/3'
_refine_ls_weighting_scheme calc
_refine_ls_wR_factor_gt 0.0990
_refine_ls_wR_factor_ref 0.1044
_reflns_number_gt 1630
_reflns_number_total 1921
_reflns_threshold_expression >2sigma(I)
_cod_data_source_file eCrystal-1392.cif
_cod_data_source_block 2008lsh013
_cod_depositor_comments
;
Citation :
Coles (nee Huth), Susanne L. and Threlfall, Terry L. and 
Hursthouse, Michael B. (2008) 
University of Southampton, Crystal Structure Report Archive. 
(doi:10.5258/ecrystals/1392)

More at:
http://ecrystals.chem.soton.ac.uk/1392/

The following automatic conversions were performed:

'_symmetry_cell_setting' value 'Orthorhombic' changed to
'orthorhombic' according to the built-in table from CIF Core
dictionary named 'cif_core.dic' version 2.4.1 from 2010-06-29.

Automatic conversion script
Id: cif_fix_values 3392 2015-05-12 13:50:21Z andrius 
;
_cod_original_sg_symbol_H-M Pbca
_cod_database_code 1520256

loop_
_symmetry_equiv_pos_as_xyz
'x, y, z'
'-x+1/2, -y, z+1/2'
'-x, y+1/2, -z+1/2'
'x+1/2, -y+1/2, -z'
'-x, -y, -z'
'x-1/2, y, -z-1/2'
'x, -y-1/2, z-1/2'
'-x-1/2, y-1/2, z'

loop_
_atom_site_label
_atom_site_type_symbol
_atom_site_fract_x
_atom_site_fract_y
_atom_site_fract_z
_atom_site_U_iso_or_equiv
_atom_site_adp_type
_atom_site_occupancy
_atom_site_symmetry_multiplicity
_atom_site_calc_flag
_atom_site_refinement_flags
_atom_site_disorder_assembly
_atom_site_disorder_group
C1 C 0.93699(12) 0.14802(15) 0.58212(5) 0.0187(3) Uani 1 1 d . . .
C2 C 0.82396(13) 0.03109(15) 0.59622(5) 0.0211(3) Uani 1 1 d . . .
H2 H 0.7621 -0.0174 0.5690 0.025 Uiso 1 1 calc R . .
C3 C 0.80240(13) -0.01389(15) 0.65019(5) 0.0223(3) Uani 1 1 d . . .
H3 H 0.7255 -0.0936 0.6597 0.027 Uiso 1 1 calc R . .
C4 C 0.89188(13) 0.05617(16) 0.69069(5) 0.0221(3) Uani 1 1 d . . .
C5 C 1.00874(14) 0.16574(16) 0.67668(5) 0.0237(3) Uani 1 1 d . . .
H5 H 1.0734 0.2095 0.7038 0.028 Uiso 1 1 calc R . .
C6 C 1.03022(13) 0.21080(16) 0.62254(5) 0.0214(3) Uani 1 1 d . . .
H6 H 1.1101 0.2859 0.6130 0.026 Uiso 1 1 calc R . .
C7 C 0.87017(13) 0.20447(15) 0.48601(5) 0.0197(3) Uani 1 1 d . . .
C8 C 0.92454(14) 0.29138(17) 0.43480(5) 0.0243(3) Uani 1 1 d . . .
H8A H 0.9174 0.2065 0.4047 0.036 Uiso 1 1 calc R . .
H8B H 1.0271 0.3275 0.4396 0.036 Uiso 1 1 calc R . .
H8C H 0.8646 0.3967 0.4268 0.036 Uiso 1 1 calc R . .
C9 C 0.91984(18) 0.11618(19) 0.78515(5) 0.0351(3) Uani 1 1 d . . .
H9A H 1.0259 0.0954 0.7861 0.053 Uiso 1 1 calc R . .
H9B H 0.8768 0.0829 0.8201 0.053 Uiso 1 1 calc R . .
H9C H 0.9008 0.2427 0.7780 0.053 Uiso 1 1 calc R . .
N1 N 0.96419(11) 0.20641(13) 0.52833(4) 0.0200(2) Uani 1 1 d D . .
O1 O 0.74631(9) 0.13799(12) 0.48844(3) 0.0248(2) Uani 1 1 d . . .
O2 O 0.85564(11) 0.01038(11) 0.74308(3) 0.0292(2) Uani 1 1 d . . .
H1N H 1.0482(15) 0.2557(19) 0.5223(6) 0.026(4) Uiso 1 1 d D . .

loop_
_atom_site_aniso_label
_atom_site_aniso_U_11
_atom_site_aniso_U_22
_atom_site_aniso_U_33
_atom_site_aniso_U_23
_atom_site_aniso_U_13
_atom_site_aniso_U_12
C1 0.0169(6) 0.0181(5) 0.0212(5) 0.0004(4) 0.0006(4) 0.0028(4)
C2 0.0206(6) 0.0190(5) 0.0236(6) -0.0012(4) -0.0021(4) 0.0001(5)
C3 0.0203(6) 0.0194(6) 0.0270(6) 0.0021(4) 0.0009(5) -0.0017(5)
C4 0.0253(6) 0.0196(5) 0.0216(5) 0.0032(4) 0.0000(4) 0.0040(5)
C5 0.0223(6) 0.0240(6) 0.0247(6) -0.0007(5) -0.0060(5) 0.0012(5)
C6 0.0167(6) 0.0212(6) 0.0264(6) 0.0005(4) -0.0011(4) -0.0013(4)
C7 0.0179(6) 0.0177(5) 0.0235(6) -0.0025(4) 0.0001(4) 0.0036(4)
C8 0.0237(6) 0.0266(6) 0.0226(5) 0.0011(5) 0.0004(5) 0.0023(5)
C9 0.0480(9) 0.0350(7) 0.0224(6) -0.0007(5) -0.0038(6) -0.0026(6)
N1 0.0150(5) 0.0233(5) 0.0216(5) 0.0004(4) 0.0008(4) -0.0016(4)
O1 0.0177(4) 0.0287(5) 0.0282(4) 0.0024(3) -0.0038(3) -0.0015(3)
O2 0.0371(5) 0.0294(5) 0.0211(4) 0.0038(3) -0.0003(4) -0.0036(4)

loop_
_atom_type_symbol
_atom_type_description
_atom_type_scat_dispersion_real
_atom_type_scat_dispersion_imag
_atom_type_scat_source
C C 0.0033 0.0016 'International Tables Vol C Tables 4.2.6.8 and 6.1.1.4'
H H 0.0000 0.0000 'International Tables Vol C Tables 4.2.6.8 and 6.1.1.4'
N N 0.0061 0.0033 'International Tables Vol C Tables 4.2.6.8 and 6.1.1.4'
O O 0.0106 0.0060 'International Tables Vol C Tables 4.2.6.8 and 6.1.1.4'

loop_
_geom_angle_atom_site_label_1
_geom_angle_atom_site_label_2
_geom_angle_atom_site_label_3
_geom_angle
_geom_angle_site_symmetry_1
_geom_angle_site_symmetry_3
C6 C1 C2 118.97(10) . .
C6 C1 N1 117.30(10) . .
C2 C1 N1 123.72(10) . .
C3 C2 C1 119.73(11) . .
C3 C2 H2 120.1 . .
C1 C2 H2 120.1 . .
C2 C3 C4 120.91(11) . .
C2 C3 H3 119.5 . .
C4 C3 H3 119.5 . .
O2 C4 C5 124.39(11) . .
O2 C4 C3 116.00(11) . .
C5 C4 C3 119.60(11) . .
C4 C5 C6 119.36(11) . .
C4 C5 H5 120.3 . .
C6 C5 H5 120.3 . .
C5 C6 C1 121.29(11) . .
C5 C6 H6 119.4 . .
C1 C6 H6 119.4 . .
O1 C7 N1 123.15(11) . .
O1 C7 C8 121.08(11) . .
N1 C7 C8 115.77(11) . .
C7 C8 H8A 109.5 . .
C7 C8 H8B 109.5 . .
H8A C8 H8B 109.5 . .
C7 C8 H8C 109.5 . .
H8A C8 H8C 109.5 . .
H8B C8 H8C 109.5 . .
O2 C9 H9A 109.5 . .
O2 C9 H9B 109.5 . .
H9A C9 H9B 109.5 . .
O2 C9 H9C 109.5 . .
H9A C9 H9C 109.5 . .
H9B C9 H9C 109.5 . .
C7 N1 C1 127.47(10) . .
C7 N1 H1N 115.8(9) . .
C1 N1 H1N 116.6(9) . .
C4 O2 C9 116.36(10) . .

loop_
_geom_bond_atom_site_label_1
_geom_bond_atom_site_label_2
_geom_bond_distance
_geom_bond_site_symmetry_2
C1 C6 1.3919(16) .
C1 C2 1.3967(16) .
C1 N1 1.4189(14) .
C2 C3 1.3871(16) .
C2 H2 0.9500 .
C3 C4 1.3924(17) .
C3 H3 0.9500 .
C4 O2 1.3771(14) .
C4 C5 1.3888(18) .
C5 C6 1.3910(17) .
C5 H5 0.9500 .
C6 H6 0.9500 .
C7 O1 1.2357(15) .
C7 N1 1.3507(15) .
C7 C8 1.5050(16) .
C8 H8A 0.9800 .
C8 H8B 0.9800 .
C8 H8C 0.9800 .
C9 O2 1.4311(16) .
C9 H9A 0.9800 .
C9 H9B 0.9800 .
C9 H9C 0.9800 .
N1 H1N 0.863(13) .

loop_
_geom_hbond_atom_site_label_D
_geom_hbond_atom_site_label_H
_geom_hbond_atom_site_label_A
_geom_hbond_distance_DH
_geom_hbond_distance_HA
_geom_hbond_distance_DA
_geom_hbond_angle_DHA
_geom_hbond_site_symmetry_A
N1 H1N O1 0.863(13) 1.992(13) 2.8543(13) 177.1(14) 4_556
